data_7712379
loop_
_publ_author_name
'Gonz\'alez Alf\'erez, Macarena'
'Moreno, Juan J.'
'Maya, Celia'
'Campos, Jes\'us'

_publ_section_title
;
 Polarized Au(I)/Rh(I) Bimetallic Pairs Cooperatively Trigger Ligand
 non-Innocence and Bond Activation
;
_journal_name_full 'Dalton Transactions'
_journal_paper_doi 10.1039/D3DT00410D
_journal_year 2023
_chemical_formula_moiety 'C45 H37 P2 Rh'
_chemical_formula_sum 'C45 H37 P2 Rh'
_chemical_formula_weight 742.59
_space_group_crystal_system monoclinic
_space_group_IT_number 14
_space_group_name_Hall '-P 2yn'
_space_group_name_H-M_alt 'P 1 21/n 1'
_atom_sites_solution_hydrogens geom
_atom_sites_solution_primary iterative
_audit_creation_date 2022-11-18
_audit_creation_method
;
Olex2 1.3
(compiled 2020.11.12 svn.r5f609507 for OlexSys, GUI svn.r6408)
;
_audit_update_record
;
2023-02-21 deposited with the CCDC.	2023-02-22 downloaded from the CCDC.
;
_cell_angle_alpha 90
_cell_angle_beta 104.1791(12)
_cell_angle_gamma 90
_cell_formula_units_Z 4
_cell_length_a 10.9920(4)
_cell_length_b 19.9168(7)
_cell_length_c 16.4411(5)
_cell_measurement_reflns_used 9889
_cell_measurement_temperature 193.0
_cell_measurement_theta_max 28.25
_cell_measurement_theta_min 2.27
_cell_volume 3489.7(2)
_computing_cell_refinement 'Bruker SAINT'
_computing_data_collection 'Bruker APEX3'
_computing_data_reduction 'Bruker SAINT'
_computing_molecular_graphics 'Olex2 1.3 (Dolomanov et al., 2009)'
_computing_publication_material 'Olex2 1.3 (Dolomanov et al., 2009)'
_computing_structure_refinement 'SHELXL 2018/3 (Sheldrick, 2015)'
_computing_structure_solution 'olex2.solve 1.3 (Bourhis et al., 2015)'
_diffrn_ambient_temperature 193.0
_diffrn_measured_fraction_theta_full 0.999
_diffrn_measured_fraction_theta_max 0.998
_diffrn_measurement_device_type 'Bruker APEX-II CCD'
_diffrn_measurement_method '\f and \w scans'
_diffrn_radiation_type MoK\a
_diffrn_radiation_wavelength 0.71073
_diffrn_reflns_av_R_equivalents 0.0856
_diffrn_reflns_av_unetI/netI 0.0476
_diffrn_reflns_Laue_measured_fraction_full 0.999
_diffrn_reflns_Laue_measured_fraction_max 0.998
_diffrn_reflns_limit_h_max 14
_diffrn_reflns_limit_h_min -14
_diffrn_reflns_limit_k_max 26
_diffrn_reflns_limit_k_min -26
_diffrn_reflns_limit_l_max 21
_diffrn_reflns_limit_l_min -20
_diffrn_reflns_number 63448
_diffrn_reflns_point_group_measured_fraction_full 0.999
_diffrn_reflns_point_group_measured_fraction_max 0.998
_diffrn_reflns_theta_full 25.242
_diffrn_reflns_theta_max 28.314
_diffrn_reflns_theta_min 2.266
_diffrn_source_current 1.4
_diffrn_source_power 0.07
_diffrn_source_voltage 50.0
_diffrn_standards_number 0
_exptl_absorpt_coefficient_mu 0.613
_exptl_absorpt_correction_T_max 0.7457
_exptl_absorpt_correction_T_min 0.6783
_exptl_absorpt_correction_type multi-scan
_exptl_absorpt_process_details
;
SADABS-2016/2 (Bruker,2016/2) was used for absorption correction.
wR2(int) was 0.1143 before and 0.0778 after correction.
The Ratio of minimum to maximum transmission is 0.9096.
The \l/2 correction factor is Not present.
;
_exptl_crystal_colour yellow
_exptl_crystal_colour_primary yellow
_exptl_crystal_density_diffrn 1.413
_exptl_crystal_description prism
_exptl_crystal_F_000 1528
_exptl_crystal_size_max 0.18
_exptl_crystal_size_mid 0.15
_exptl_crystal_size_min 0.12
_refine_diff_density_max 0.844
_refine_diff_density_min -0.616
_refine_diff_density_rms 0.092
_refine_ls_extinction_method none
_refine_ls_goodness_of_fit_ref 1.139
_refine_ls_hydrogen_treatment constr
_refine_ls_matrix_type full
_refine_ls_number_parameters 433
_refine_ls_number_reflns 8672
_refine_ls_number_restraints 9
_refine_ls_restrained_S_all 1.139
_refine_ls_R_factor_all 0.0700
_refine_ls_R_factor_gt 0.0376
_refine_ls_shift/su_max 0.001
_refine_ls_shift/su_mean 0.000
_refine_ls_structure_factor_coef Fsqd
_refine_ls_weighting_details 'w=1/[\s^2^(Fo^2^)+(0.0186P)^2^+3.8721P] where P=(Fo^2^+2Fc^2^)/3'
_refine_ls_weighting_scheme calc
_refine_ls_wR_factor_gt 0.0718
_refine_ls_wR_factor_ref 0.0893
_reflns_Friedel_coverage 0.000
_reflns_number_gt 6368
_reflns_number_total 8672
_reflns_threshold_expression 'I > 2\s(I)'
_cod_data_source_file d3dt00410d3.cif
_cod_data_source_block 6d
_cod_database_code 7712379
_shelx_shelxl_version_number 2018/3
_shelx_space_group_comment
;
The symmetry employed for this shelxl refinement is uniquely defined
by the following loop, which should always be used as a source of
symmetry information in preference to the above space-group names.
They are only intended as comments.
;
_olex2_refinement_description
;
1. Fixed Uiso
 At 1.2 times of:
  All C(H) groups
2. Restrained distances
 C15-C46 = C11-C12 = C13-C14
 1.39 with sigma of 0.01
3. Rigid bond restraints
 C15, C14
 with sigma for 1-2 distances of 0.01 and sigma for 1-3 distances of 0.01
 C11, C12
 with sigma for 1-2 distances of 0.01 and sigma for 1-3 distances of 0.01
 C46, C11
 with sigma for 1-2 distances of 0.01 and sigma for 1-3 distances of 0.01
 C15, C46
 with sigma for 1-2 distances of 0.01 and sigma for 1-3 distances of 0.01
 C13, C14
 with sigma for 1-2 distances of 0.01 and sigma for 1-3 distances of 0.01
 C12, C13
 with sigma for 1-2 distances of 0.01 and sigma for 1-3 distances of 0.01
4.a Aromatic/amide H refined with riding coordinates:
 C33(H33), C27(H27), C45(H45), C39(H39), C17(H17), C9(H9), C23(H23), C21(H21),
 C18(H18), C24(H24), C25(H25), C15(H15), C19(H19), C20(H20), C14(H14), C26(H26),
  C11(H11), C29(H29), C35(H35), C6(H6), C38(H38), C2(H2), C32(H32), C36(H36),
 C37(H37), C8(H8), C7(H7), C43(H43), C31(H31), C44(H44), C13(H13), C1(H1),
 C41(H41), C3(H3), C30(H30), C12(H12), C42(H42)
;
_olex2_submission_special_instructions 'No special instructions were received'

loop_
_space_group_symop_operation_xyz
'x, y, z'
'-x+1/2, y+1/2, -z+1/2'
'-x, -y, -z'
'x-1/2, -y-1/2, z-1/2'

loop_
_atom_site_label
_atom_site_type_symbol
_atom_site_fract_x
_atom_site_fract_y
_atom_site_fract_z
_atom_site_U_iso_or_equiv
_atom_site_adp_type
_atom_site_occupancy
_atom_site_site_symmetry_order
_atom_site_calc_flag
_atom_site_refinement_flags_posn
_atom_site_refinement_flags_adp
_atom_site_refinement_flags_occupancy
_atom_site_disorder_assembly
_atom_site_disorder_group
Rh1 Rh 0.50627(2) 0.46955(2) 0.78369(2) 0.02255(6) Uani 1 1 d . . . . .
P2 P 0.53970(6) 0.37794(3) 0.86508(4) 0.02187(14) Uani 1 1 d . . . . .
P3 P 0.36136(7) 0.42937(4) 0.67383(5) 0.02451(15) Uani 1 1 d . . . . .
C28 C 0.5885(3) 0.30505(14) 0.81286(18) 0.0255(6) Uani 1 1 d . . . . .
C22 C 0.2473(3) 0.36579(15) 0.68884(18) 0.0296(6) Uani 1 1 d . . . . .
C40 C 0.6739(3) 0.38552(14) 0.95698(18) 0.0262(6) Uani 1 1 d . . . . .
C33 C 0.5552(3) 0.23884(15) 0.8230(2) 0.0331(7) Uani 1 1 d . . . . .
H33 H 0.501929 0.228675 0.858927 0.040 Uiso 1 1 calc R U . . .
C27 C 0.2802(3) 0.29816(16) 0.6937(2) 0.0387(8) Uani 1 1 d . . . . .
H27 H 0.359855 0.284943 0.686300 0.046 Uiso 1 1 calc R U . . .
C45 C 0.6626(3) 0.42841(15) 1.02173(19) 0.0333(7) Uani 1 1 d . . . . .
H45 H 0.586710 0.452541 1.017422 0.040 Uiso 1 1 calc R U . . .
C39 C 0.3040(3) 0.37496(15) 0.89882(18) 0.0306(6) Uani 1 1 d . . . . .
H39 H 0.284025 0.408911 0.857084 0.037 Uiso 1 1 calc R U . . .
C17 C 0.3348(3) 0.35130(16) 0.5246(2) 0.0391(8) Uani 1 1 d . . . . .
H17 H 0.250475 0.343727 0.527134 0.047 Uiso 1 1 calc R U . . .
C9 C 0.8278(3) 0.49771(17) 0.8568(2) 0.0426(8) Uani 1 1 d . . . . .
H9 H 0.859937 0.486897 0.914385 0.051 Uiso 1 1 calc R U . . .
C46 C 0.2548(3) 0.49699(14) 0.62202(18) 0.0280(6) Uani 1 1 d D U . . .
C23 C 0.1300(3) 0.38362(17) 0.7004(2) 0.0364(7) Uani 1 1 d . . . . .
H23 H 0.105525 0.429482 0.696802 0.044 Uiso 1 1 calc R U . . .
C21 C 0.5348(3) 0.40141(18) 0.5800(2) 0.0396(8) Uani 1 1 d . . . . .
H21 H 0.589105 0.429001 0.620261 0.047 Uiso 1 1 calc R U . . .
C16 C 0.4129(3) 0.39085(14) 0.58525(18) 0.0290(6) Uani 1 1 d . . . . .
C18 C 0.3789(4) 0.32288(17) 0.4605(2) 0.0471(9) Uani 1 1 d . . . . .
H18 H 0.324301 0.296846 0.418543 0.057 Uiso 1 1 calc R U . . .
C24 C 0.0486(3) 0.3353(2) 0.7171(2) 0.0484(9) Uani 1 1 d . . . . .
H24 H -0.030611 0.348252 0.725438 0.058 Uiso 1 1 calc R U . . .
C25 C 0.0827(3) 0.2682(2) 0.7216(2) 0.0521(10) Uani 1 1 d . . . . .
H25 H 0.027229 0.234997 0.733190 0.062 Uiso 1 1 calc R U . . .
C15 C 0.1995(3) 0.50009(18) 0.5378(2) 0.0467(9) Uani 1 1 d D U . . .
H15 H 0.216294 0.465913 0.501775 0.056 Uiso 1 1 calc R U . . .
C19 C 0.5013(4) 0.33224(18) 0.4576(2) 0.0503(10) Uani 1 1 d . . . . .
H19 H 0.532292 0.311193 0.414842 0.060 Uiso 1 1 calc R U . . .
C20 C 0.5785(4) 0.3717(2) 0.5158(2) 0.0530(10) Uani 1 1 d . . . . .
H20 H 0.662659 0.379052 0.512694 0.064 Uiso 1 1 calc R U . . .
C14 C 0.1196(4) 0.5522(2) 0.5045(2) 0.0615(12) Uani 1 1 d D U . . .
H14 H 0.082026 0.553019 0.445970 0.074 Uiso 1 1 calc R U . . .
C26 C 0.1979(3) 0.24996(19) 0.7092(3) 0.0513(10) Uani 1 1 d . . . . .
H26 H 0.220917 0.203902 0.711381 0.062 Uiso 1 1 calc R U . . .
C11 C 0.2267(4) 0.5476(2) 0.6712(2) 0.0595(12) Uani 1 1 d D U . . .
H11 H 0.263120 0.546862 0.729943 0.071 Uiso 1 1 calc R U . . .
C34 C 0.4228(3) 0.34682(14) 0.91860(17) 0.0255(6) Uani 1 1 d . . . . .
C29 C 0.6661(3) 0.31782(16) 0.7592(2) 0.0377(7) Uani 1 1 d . . . . .
H29 H 0.690268 0.362687 0.751307 0.045 Uiso 1 1 calc R U . . .
C4 C 0.6612(3) 0.54150(14) 0.7417(2) 0.0340(7) Uani 1 1 d . . . . .
C35 C 0.4507(3) 0.29838(16) 0.9818(2) 0.0359(7) Uani 1 1 d . . . . .
H35 H 0.532549 0.279629 0.997642 0.043 Uiso 1 1 calc R U . . .
C5 C 0.7082(3) 0.52667(15) 0.82873(19) 0.0329(7) Uani 1 1 d . . . . .
C6 C 0.7350(4) 0.52812(17) 0.6849(2) 0.0442(8) Uani 1 1 d . . . . .
H6 H 0.704371 0.537941 0.626967 0.053 Uiso 1 1 calc R U . . .
C38 C 0.2134(3) 0.35392(18) 0.9396(2) 0.0404(8) Uani 1 1 d . . . . .
H38 H 0.132142 0.373486 0.925565 0.048 Uiso 1 1 calc R U . . .
C2 C 0.5166(3) 0.57957(14) 0.8122(2) 0.0410(8) Uani 1 1 d . . . . .
H2 H 0.448823 0.603834 0.824393 0.049 Uiso 1 1 calc R U . . .
C32 C 0.5994(3) 0.18740(16) 0.7807(2) 0.0444(9) Uani 1 1 d . . . . .
H32 H 0.576241 0.142295 0.788250 0.053 Uiso 1 1 calc R U . . .
C36 C 0.3601(3) 0.27748(17) 1.0216(2) 0.0419(8) Uani 1 1 d . . . . .
H36 H 0.379762 0.244041 1.063976 0.050 Uiso 1 1 calc R U . . .
C37 C 0.2418(3) 0.30475(18) 1.0001(2) 0.0431(8) Uani 1 1 d . . . . .
H37 H 0.179609 0.289713 1.027104 0.052 Uiso 1 1 calc R U . . .
C8 C 0.8973(3) 0.48534(19) 0.7992(3) 0.0532(10) Uani 1 1 d . . . . .
H8 H 0.978302 0.465871 0.817638 0.064 Uiso 1 1 calc R U . . .
C7 C 0.8517(4) 0.50071(19) 0.7144(3) 0.0518(10) Uani 1 1 d . . . . .
H7 H 0.902510 0.491996 0.676452 0.062 Uiso 1 1 calc R U . . .
C43 C 0.8704(4) 0.40109(19) 1.0999(2) 0.0546(10) Uani 1 1 d . . . . .
H43 H 0.937167 0.406382 1.148575 0.066 Uiso 1 1 calc R U . . .
C31 C 0.6763(3) 0.20110(18) 0.7281(2) 0.0466(9) Uani 1 1 d . . . . .
H31 H 0.706657 0.165718 0.699714 0.056 Uiso 1 1 calc R U . . .
C44 C 0.7599(4) 0.43622(18) 1.0918(2) 0.0478(9) Uani 1 1 d . . . . .
H44 H 0.751008 0.466097 1.135006 0.057 Uiso 1 1 calc R U . . .
C13 C 0.0938(3) 0.60227(17) 0.5539(2) 0.0475(9) Uani 1 1 d D U . . .
H13 H 0.039886 0.638306 0.530447 0.057 Uiso 1 1 calc R U . . .
C1 C 0.6145(3) 0.54737(14) 0.8712(2) 0.0354(7) Uani 1 1 d . . . . .
H1 H 0.617872 0.540579 0.928930 0.042 Uiso 1 1 calc R U . . .
C41 C 0.7855(3) 0.35107(17) 0.9654(2) 0.0407(8) Uani 1 1 d . . . . .
H41 H 0.795956 0.321991 0.921830 0.049 Uiso 1 1 calc R U . . .
C3 C 0.5377(3) 0.56920(15) 0.7319(2) 0.0380(7) Uani 1 1 d . . . . .
H3 H 0.479892 0.578893 0.680067 0.046 Uiso 1 1 calc R U . . .
C30 C 0.7086(4) 0.26608(19) 0.7173(2) 0.0480(9) Uani 1 1 d . . . . .
H30 H 0.760738 0.275865 0.680496 0.058 Uiso 1 1 calc R U . . .
C12 C 0.1470(4) 0.5995(2) 0.6377(3) 0.0660(13) Uani 1 1 d D U . . .
H12 H 0.129078 0.633611 0.673468 0.079 Uiso 1 1 calc R U . . .
C42 C 0.8828(3) 0.3586(2) 1.0372(3) 0.0564(11) Uani 1 1 d . . . . .
H42 H 0.958333 0.333961 1.042577 0.068 Uiso 1 1 calc R U . . .

loop_
_atom_site_aniso_label
_atom_site_aniso_U_11
_atom_site_aniso_U_22
_atom_site_aniso_U_33
_atom_site_aniso_U_23
_atom_site_aniso_U_13
_atom_site_aniso_U_12
Rh1 0.02571(11) 0.01801(10) 0.02383(11) 0.00016(9) 0.00585(8) 0.00020(9)
P2 0.0223(3) 0.0186(3) 0.0245(4) 0.0004(3) 0.0053(3) -0.0004(3)
P3 0.0245(3) 0.0238(4) 0.0241(4) -0.0001(3) 0.0037(3) 0.0015(3)
C28 0.0261(14) 0.0221(13) 0.0268(15) -0.0021(11) 0.0035(11) 0.0013(11)
C22 0.0241(14) 0.0344(16) 0.0264(15) 0.0018(12) -0.0010(11) -0.0017(12)
C40 0.0267(14) 0.0218(13) 0.0278(15) 0.0008(11) 0.0020(11) -0.0031(11)
C33 0.0334(16) 0.0252(15) 0.0380(18) -0.0030(13) 0.0037(13) -0.0014(12)
C27 0.0313(16) 0.0340(17) 0.046(2) 0.0077(15) 0.0003(14) -0.0024(13)
C45 0.0387(17) 0.0301(16) 0.0296(16) -0.0013(13) 0.0052(13) 0.0002(13)
C39 0.0300(15) 0.0347(16) 0.0271(15) 0.0009(13) 0.0067(12) -0.0010(12)
C17 0.0451(19) 0.0314(17) 0.0377(18) -0.0028(14) 0.0038(15) 0.0002(14)
C9 0.0378(18) 0.0373(18) 0.050(2) -0.0052(16) 0.0054(16) -0.0156(15)
C46 0.0242(14) 0.0270(14) 0.0320(15) 0.0009(12) 0.0054(12) 0.0003(11)
C23 0.0292(16) 0.0418(18) 0.0362(18) -0.0009(14) 0.0045(13) -0.0031(13)
C21 0.0359(17) 0.047(2) 0.0377(18) -0.0055(15) 0.0119(14) -0.0036(15)
C16 0.0356(16) 0.0225(14) 0.0267(15) 0.0023(11) 0.0035(12) 0.0001(12)
C18 0.075(3) 0.0315(17) 0.0304(18) -0.0059(14) 0.0040(17) 0.0051(17)
C24 0.0318(18) 0.062(2) 0.051(2) -0.0001(19) 0.0082(16) -0.0103(17)
C25 0.043(2) 0.051(2) 0.059(2) 0.0100(19) 0.0068(18) -0.0196(17)
C15 0.058(2) 0.0424(19) 0.0342(18) -0.0024(15) 0.0000(16) 0.0192(17)
C19 0.083(3) 0.0392(19) 0.0322(19) 0.0013(15) 0.0210(19) 0.0214(19)
C20 0.053(2) 0.065(3) 0.049(2) -0.001(2) 0.0290(19) 0.008(2)
C14 0.073(3) 0.067(3) 0.038(2) 0.0122(19) 0.0014(19) 0.034(2)
C26 0.045(2) 0.0384(19) 0.063(3) 0.0114(18) -0.0016(18) -0.0067(16)
C11 0.063(2) 0.065(3) 0.039(2) -0.0135(18) -0.0096(18) 0.034(2)
C34 0.0266(14) 0.0250(14) 0.0249(14) -0.0023(11) 0.0064(11) -0.0040(11)
C29 0.0428(18) 0.0328(17) 0.0418(19) -0.0029(14) 0.0185(15) -0.0017(14)
C4 0.0462(18) 0.0211(14) 0.0372(17) -0.0039(12) 0.0148(14) -0.0124(13)
C35 0.0376(17) 0.0357(17) 0.0347(17) 0.0081(14) 0.0097(14) 0.0018(13)
C5 0.0399(16) 0.0231(14) 0.0364(17) -0.0049(13) 0.0109(13) -0.0151(13)
C6 0.061(2) 0.0357(18) 0.0427(19) -0.0090(16) 0.0253(17) -0.0206(17)
C38 0.0270(16) 0.058(2) 0.0383(18) -0.0026(16) 0.0117(14) -0.0022(15)
C2 0.051(2) 0.0167(14) 0.059(2) -0.0127(14) 0.0217(18) -0.0014(13)
C32 0.053(2) 0.0222(15) 0.050(2) -0.0047(15) -0.0022(17) 0.0053(14)
C36 0.052(2) 0.0402(19) 0.0361(18) 0.0109(15) 0.0162(16) -0.0051(16)
C37 0.0431(19) 0.053(2) 0.0391(19) -0.0004(16) 0.0209(16) -0.0117(16)
C8 0.0353(19) 0.047(2) 0.076(3) -0.013(2) 0.0130(19) -0.0130(16)
C7 0.050(2) 0.046(2) 0.068(3) -0.016(2) 0.032(2) -0.0177(18)
C43 0.051(2) 0.045(2) 0.051(2) 0.0035(18) -0.0204(18) -0.0106(18)
C31 0.058(2) 0.0365(19) 0.043(2) -0.0101(16) 0.0068(17) 0.0186(16)
C44 0.064(2) 0.0395(19) 0.0316(18) -0.0043(15) -0.0043(16) -0.0067(17)
C13 0.0428(19) 0.0342(18) 0.060(2) 0.0095(17) 0.0029(17) 0.0117(15)
C1 0.0503(19) 0.0243(15) 0.0322(17) -0.0066(12) 0.0112(14) -0.0107(13)
C41 0.0335(17) 0.0378(18) 0.046(2) -0.0057(15) 0.0012(15) 0.0032(14)
C3 0.056(2) 0.0216(14) 0.0378(18) 0.0046(13) 0.0130(15) -0.0032(14)
C30 0.055(2) 0.051(2) 0.044(2) -0.0048(17) 0.0242(18) 0.0123(18)
C12 0.063(3) 0.055(2) 0.067(3) -0.024(2) -0.009(2) 0.032(2)
C42 0.0339(19) 0.052(2) 0.070(3) -0.002(2) -0.0125(18) 0.0049(16)

loop_
_atom_type_symbol
_atom_type_description
_atom_type_scat_dispersion_real
_atom_type_scat_dispersion_imag
_atom_type_scat_source
C C 0.0033 0.0016 'International Tables Vol C Tables 4.2.6.8 and 6.1.1.4'
H H 0.0000 0.0000 'International Tables Vol C Tables 4.2.6.8 and 6.1.1.4'
P P 0.1023 0.0942 'International Tables Vol C Tables 4.2.6.8 and 6.1.1.4'
Rh Rh -1.1178 0.9187 'International Tables Vol C Tables 4.2.6.8 and 6.1.1.4'

loop_
_geom_angle_atom_site_label_1
_geom_angle_atom_site_label_2
_geom_angle_atom_site_label_3
_geom_angle
_geom_angle_site_symmetry_1
_geom_angle_site_symmetry_3
_geom_angle_publ_flag
P2 Rh1 P3 99.83(3) . . ?
P2 Rh1 C4 128.41(8) . . ?
P2 Rh1 C5 101.22(8) . . ?
P2 Rh1 C1 101.28(9) . . ?
P3 Rh1 C4 112.78(8) . . ?
P3 Rh1 C5 145.47(8) . . ?
P3 Rh1 C1 157.21(9) . . ?
C5 Rh1 C4 33.94(10) . . ?
C2 Rh1 P2 132.88(10) . . ?
C2 Rh1 P3 120.50(10) . . ?
C2 Rh1 C4 58.88(11) . . ?
C2 Rh1 C5 58.97(12) . . ?
C2 Rh1 C1 36.77(12) . . ?
C1 Rh1 C4 58.78(11) . . ?
C1 Rh1 C5 35.43(11) . . ?
C3 Rh1 P2 159.99(9) . . ?
C3 Rh1 P3 99.01(9) . . ?
C3 Rh1 C4 35.42(11) . . ?
C3 Rh1 C5 58.97(12) . . ?
C3 Rh1 C2 36.86(12) . . ?
C3 Rh1 C1 61.39(12) . . ?
C28 P2 Rh1 112.93(9) . . ?
C28 P2 C40 100.47(13) . . ?
C28 P2 C34 106.08(13) . . ?
C40 P2 Rh1 113.88(9) . . ?
C34 P2 Rh1 122.04(9) . . ?
C34 P2 C40 98.53(13) . . ?
C22 P3 Rh1 120.68(10) . . ?
C22 P3 C46 100.78(13) . . ?
C22 P3 C16 99.79(14) . . ?
C46 P3 Rh1 110.84(10) . . ?
C46 P3 C16 102.74(13) . . ?
C16 P3 Rh1 119.15(10) . . ?
C33 C28 P2 125.4(2) . . ?
C33 C28 C29 118.0(3) . . ?
C29 C28 P2 116.6(2) . . ?
C27 C22 P3 119.8(2) . . ?
C27 C22 C23 118.4(3) . . ?
C23 C22 P3 121.7(2) . . ?
C45 C40 P2 118.3(2) . . ?
C41 C40 P2 123.7(2) . . ?
C41 C40 C45 118.0(3) . . ?
C28 C33 H33 119.8 . . ?
C28 C33 C32 120.3(3) . . ?
C32 C33 H33 119.8 . . ?
C22 C27 H27 119.7 . . ?
C26 C27 C22 120.6(3) . . ?
C26 C27 H27 119.7 . . ?
C40 C45 H45 119.6 . . ?
C44 C45 C40 120.8(3) . . ?
C44 C45 H45 119.6 . . ?
C34 C39 H39 119.7 . . ?
C34 C39 C38 120.6(3) . . ?
C38 C39 H39 119.7 . . ?
C16 C17 H17 119.7 . . ?
C18 C17 H17 119.7 . . ?
C18 C17 C16 120.5(3) . . ?
C5 C9 H9 120.7 . . ?
C8 C9 H9 120.7 . . ?
C8 C9 C5 118.6(4) . . ?
C15 C46 P3 124.9(2) . . ?
C15 C46 C11 117.0(3) . . ?
C11 C46 P3 118.1(2) . . ?
C22 C23 H23 119.6 . . ?
C24 C23 C22 120.9(3) . . ?
C24 C23 H23 119.6 . . ?
C16 C21 H21 119.9 . . ?
C16 C21 C20 120.2(3) . . ?
C20 C21 H21 119.9 . . ?
C17 C16 P3 123.0(2) . . ?
C21 C16 P3 118.3(2) . . ?
C21 C16 C17 118.7(3) . . ?
C17 C18 H18 120.0 . . ?
C19 C18 C17 120.1(3) . . ?
C19 C18 H18 120.0 . . ?
C23 C24 H24 120.0 . . ?
C25 C24 C23 120.1(3) . . ?
C25 C24 H24 120.0 . . ?
C24 C25 H25 120.3 . . ?
C26 C25 C24 119.5(3) . . ?
C26 C25 H25 120.3 . . ?
C46 C15 H15 119.5 . . ?
C46 C15 C14 121.0(3) . . ?
C14 C15 H15 119.5 . . ?
C18 C19 H19 120.0 . . ?
C20 C19 C18 120.1(3) . . ?
C20 C19 H19 120.0 . . ?
C21 C20 H20 119.8 . . ?
C19 C20 C21 120.4(4) . . ?
C19 C20 H20 119.8 . . ?
C15 C14 H14 119.4 . . ?
C13 C14 C15 121.3(3) . . ?
C13 C14 H14 119.4 . . ?
C27 C26 H26 119.7 . . ?
C25 C26 C27 120.6(4) . . ?
C25 C26 H26 119.7 . . ?
C46 C11 H11 119.1 . . ?
C46 C11 C12 121.8(3) . . ?
C12 C11 H11 119.1 . . ?
C39 C34 P2 118.8(2) . . ?
C39 C34 C35 118.5(3) . . ?
C35 C34 P2 122.6(2) . . ?
C28 C29 H29 119.6 . . ?
C30 C29 C28 120.9(3) . . ?
C30 C29 H29 119.6 . . ?
C5 C4 Rh1 72.70(16) . . ?
C5 C4 C3 106.9(3) . . ?
C6 C4 Rh1 129.1(2) . . ?
C6 C4 C5 120.1(3) . . ?
C6 C4 C3 133.0(3) . . ?
C3 C4 Rh1 63.49(16) . . ?
C34 C35 H35 119.7 . . ?
C36 C35 C34 120.5(3) . . ?
C36 C35 H35 119.7 . . ?
C9 C5 Rh1 128.0(2) . . ?
C9 C5 C4 119.6(3) . . ?
C9 C5 C1 132.9(3) . . ?
C4 C5 Rh1 73.36(17) . . ?
C4 C5 C1 107.5(3) . . ?
C1 C5 Rh1 64.88(16) . . ?
C4 C6 H6 120.5 . . ?
C7 C6 C4 119.0(4) . . ?
C7 C6 H6 120.5 . . ?
C39 C38 H38 120.0 . . ?
C37 C38 C39 120.0(3) . . ?
C37 C38 H38 120.0 . . ?
Rh1 C2 H2 122.7 . . ?
C1 C2 Rh1 71.98(17) . . ?
C1 C2 H2 126.1 . . ?
C3 C2 Rh1 70.87(17) . . ?
C3 C2 H2 126.1 . . ?
C3 C2 C1 107.7(3) . . ?
C33 C32 H32 119.6 . . ?
C31 C32 C33 120.7(3) . . ?
C31 C32 H32 119.6 . . ?
C35 C36 H36 119.8 . . ?
C37 C36 C35 120.4(3) . . ?
C37 C36 H36 119.8 . . ?
C38 C37 H37 120.0 . . ?
C36 C37 C38 120.0(3) . . ?
C36 C37 H37 120.0 . . ?
C9 C8 H8 119.2 . . ?
C9 C8 C7 121.6(4) . . ?
C7 C8 H8 119.2 . . ?
C6 C7 C8 121.2(3) . . ?
C6 C7 H7 119.4 . . ?
C8 C7 H7 119.4 . . ?
C44 C43 H43 120.4 . . ?
C42 C43 H43 120.4 . . ?
C42 C43 C44 119.3(3) . . ?
C32 C31 H31 120.4 . . ?
C30 C31 C32 119.3(3) . . ?
C30 C31 H31 120.4 . . ?
C45 C44 C43 120.6(3) . . ?
C45 C44 H44 119.7 . . ?
C43 C44 H44 119.7 . . ?
C14 C13 H13 120.8 . . ?
C14 C13 C12 118.3(3) . . ?
C12 C13 H13 120.8 . . ?
Rh1 C1 H1 115.2 . . ?
C5 C1 Rh1 79.69(17) . . ?
C5 C1 H1 125.9 . . ?
C2 C1 Rh1 71.25(17) . . ?
C2 C1 C5 108.1(3) . . ?
C2 C1 H1 125.9 . . ?
C40 C41 H41 119.7 . . ?
C40 C41 C42 120.6(3) . . ?
C42 C41 H41 119.7 . . ?
Rh1 C3 H3 113.2 . . ?
C4 C3 Rh1 81.09(18) . . ?
C4 C3 H3 125.7 . . ?
C2 C3 Rh1 72.28(17) . . ?
C2 C3 C4 108.6(3) . . ?
C2 C3 H3 125.7 . . ?
C29 C30 H30 119.6 . . ?
C31 C30 C29 120.8(3) . . ?
C31 C30 H30 119.6 . . ?
C11 C12 H12 119.7 . . ?
C13 C12 C11 120.6(4) . . ?
C13 C12 H12 119.7 . . ?
C43 C42 C41 120.6(3) . . ?
C43 C42 H42 119.7 . . ?
C41 C42 H42 119.7 . . ?

loop_
_geom_bond_atom_site_label_1
_geom_bond_atom_site_label_2
_geom_bond_distance
_geom_bond_site_symmetry_2
_geom_bond_publ_flag
Rh1 P2 2.2391(7) . ?
Rh1 P3 2.2430(8) . ?
Rh1 C4 2.450(3) . ?
Rh1 C5 2.442(3) . ?
Rh1 C2 2.238(3) . ?
Rh1 C1 2.247(3) . ?
Rh1 C3 2.219(3) . ?
P2 C28 1.833(3) . ?
P2 C40 1.841(3) . ?
P2 C34 1.834(3) . ?
P3 C22 1.841(3) . ?
P3 C46 1.850(3) . ?
P3 C16 1.853(3) . ?
C28 C33 1.389(4) . ?
C28 C29 1.393(4) . ?
C22 C27 1.392(4) . ?
C22 C23 1.394(4) . ?
C40 C45 1.394(4) . ?
C40 C41 1.383(4) . ?
C33 H33 0.9500 . ?
C33 C32 1.390(4) . ?
C27 H27 0.9500 . ?
C27 C26 1.386(5) . ?
C45 H45 0.9500 . ?
C45 C44 1.376(4) . ?
C39 H39 0.9500 . ?
C39 C34 1.385(4) . ?
C39 C38 1.394(4) . ?
C17 H17 0.9500 . ?
C17 C16 1.390(4) . ?
C17 C18 1.384(5) . ?
C9 H9 0.9500 . ?
C9 C5 1.406(5) . ?
C9 C8 1.378(5) . ?
C46 C15 1.370(4) . ?
C46 C11 1.375(4) . ?
C23 H23 0.9500 . ?
C23 C24 1.386(5) . ?
C21 H21 0.9500 . ?
C21 C16 1.380(4) . ?
C21 C20 1.393(5) . ?
C18 H18 0.9500 . ?
C18 C19 1.370(5) . ?
C24 H24 0.9500 . ?
C24 C25 1.385(5) . ?
C25 H25 0.9500 . ?
C25 C26 1.379(5) . ?
C15 H15 0.9500 . ?
C15 C14 1.383(5) . ?
C19 H19 0.9500 . ?
C19 C20 1.364(5) . ?
C20 H20 0.9500 . ?
C14 H14 0.9500 . ?
C14 C13 1.359(5) . ?
C26 H26 0.9500 . ?
C11 H11 0.9500 . ?
C11 C12 1.380(4) . ?
C34 C35 1.396(4) . ?
C29 H29 0.9500 . ?
C29 C30 1.383(4) . ?
C4 C5 1.428(4) . ?
C4 C6 1.404(4) . ?
C4 C3 1.437(5) . ?
C35 H35 0.9500 . ?
C35 C36 1.383(4) . ?
C5 C1 1.439(4) . ?
C6 H6 0.9500 . ?
C6 C7 1.369(5) . ?
C38 H38 0.9500 . ?
C38 C37 1.377(5) . ?
C2 H2 0.9500 . ?
C2 C1 1.414(5) . ?
C2 C3 1.409(5) . ?
C32 H32 0.9500 . ?
C32 C31 1.377(5) . ?
C36 H36 0.9500 . ?
C36 C37 1.373(5) . ?
C37 H37 0.9500 . ?
C8 H8 0.9500 . ?
C8 C7 1.395(6) . ?
C7 H7 0.9500 . ?
C43 H43 0.9500 . ?
C43 C44 1.379(5) . ?
C43 C42 1.366(6) . ?
C31 H31 0.9500 . ?
C31 C30 1.365(5) . ?
C44 H44 0.9500 . ?
C13 H13 0.9500 . ?
C13 C12 1.360(5) . ?
C1 H1 0.9500 . ?
C41 H41 0.9500 . ?
C41 C42 1.393(5) . ?
C3 H3 0.9500 . ?
C30 H30 0.9500 . ?
C12 H12 0.9500 . ?
C42 H42 0.9500 . ?

loop_
_geom_torsion_atom_site_label_1
_geom_torsion_atom_site_label_2
_geom_torsion_atom_site_label_3
_geom_torsion_atom_site_label_4
_geom_torsion
_geom_torsion_site_symmetry_1
_geom_torsion_site_symmetry_2
_geom_torsion_site_symmetry_3
_geom_torsion_site_symmetry_4
_geom_torsion_publ_flag
Rh1 P2 C28 C33 -144.3(2) . . . . ?
Rh1 P2 C28 C29 36.1(3) . . . . ?
Rh1 P2 C40 C45 70.6(2) . . . . ?
Rh1 P2 C40 C41 -109.3(3) . . . . ?
Rh1 P2 C34 C39 9.3(3) . . . . ?
Rh1 P2 C34 C35 -167.1(2) . . . . ?
Rh1 P3 C22 C27 -84.0(3) . . . . ?
Rh1 P3 C22 C23 92.3(2) . . . . ?
Rh1 P3 C46 C15 147.4(3) . . . . ?
Rh1 P3 C46 C11 -33.7(3) . . . . ?
Rh1 P3 C16 C17 164.7(2) . . . . ?
Rh1 P3 C16 C21 -14.6(3) . . . . ?
Rh1 C4 C5 C9 124.7(3) . . . . ?
Rh1 C4 C5 C1 -56.02(19) . . . . ?
Rh1 C4 C6 C7 -91.5(4) . . . . ?
Rh1 C4 C3 C2 67.8(2) . . . . ?
Rh1 C5 C1 C2 -66.2(2) . . . . ?
Rh1 C2 C1 C5 71.9(2) . . . . ?
Rh1 C2 C3 C4 -73.8(2) . . . . ?
P2 C28 C33 C32 -179.2(2) . . . . ?
P2 C28 C29 C30 179.6(3) . . . . ?
P2 C40 C45 C44 -179.8(3) . . . . ?
P2 C40 C41 C42 -179.2(3) . . . . ?
P2 C34 C35 C36 178.6(3) . . . . ?
P3 C22 C27 C26 176.7(3) . . . . ?
P3 C22 C23 C24 -175.7(3) . . . . ?
P3 C46 C15 C14 179.2(3) . . . . ?
P3 C46 C11 C12 -179.3(4) . . . . ?
C28 P2 C40 C45 -168.4(2) . . . . ?
C28 P2 C40 C41 11.7(3) . . . . ?
C28 P2 C34 C39 -121.9(2) . . . . ?
C28 P2 C34 C35 61.7(3) . . . . ?
C28 C33 C32 C31 -0.2(5) . . . . ?
C28 C29 C30 C31 -0.6(6) . . . . ?
C22 P3 C46 C15 -83.7(3) . . . . ?
C22 P3 C46 C11 95.2(3) . . . . ?
C22 P3 C16 C17 31.2(3) . . . . ?
C22 P3 C16 C21 -148.1(3) . . . . ?
C22 C27 C26 C25 -1.2(6) . . . . ?
C22 C23 C24 C25 -0.7(5) . . . . ?
C40 P2 C28 C33 94.0(3) . . . . ?
C40 P2 C28 C29 -85.6(3) . . . . ?
C40 P2 C34 C39 134.5(2) . . . . ?
C40 P2 C34 C35 -41.9(3) . . . . ?
C40 C45 C44 C43 -0.8(5) . . . . ?
C40 C41 C42 C43 -1.2(6) . . . . ?
C33 C28 C29 C30 0.0(5) . . . . ?
C33 C32 C31 C30 -0.4(5) . . . . ?
C27 C22 C23 C24 0.6(5) . . . . ?
C45 C40 C41 C42 0.8(5) . . . . ?
C39 C34 C35 C36 2.2(5) . . . . ?
C39 C38 C37 C36 1.3(5) . . . . ?
C17 C18 C19 C20 -2.6(5) . . . . ?
C9 C5 C1 Rh1 -119.5(3) . . . . ?
C9 C5 C1 C2 174.3(3) . . . . ?
C9 C8 C7 C6 -0.7(6) . . . . ?
C46 P3 C22 C27 153.7(3) . . . . ?
C46 P3 C22 C23 -30.0(3) . . . . ?
C46 P3 C16 C17 -72.4(3) . . . . ?
C46 P3 C16 C21 108.4(3) . . . . ?
C46 C15 C14 C13 0.4(7) . . . . ?
C46 C11 C12 C13 -0.3(7) . . . . ?
C23 C22 C27 C26 0.3(5) . . . . ?
C23 C24 C25 C26 -0.1(6) . . . . ?
C16 P3 C22 C27 48.6(3) . . . . ?
C16 P3 C22 C23 -135.1(3) . . . . ?
C16 P3 C46 C15 19.1(3) . . . . ?
C16 P3 C46 C11 -162.0(3) . . . . ?
C16 C17 C18 C19 1.6(5) . . . . ?
C16 C21 C20 C19 0.2(6) . . . . ?
C18 C17 C16 P3 -178.9(2) . . . . ?
C18 C17 C16 C21 0.3(5) . . . . ?
C18 C19 C20 C21 1.7(6) . . . . ?
C24 C25 C26 C27 1.1(6) . . . . ?
C15 C46 C11 C12 -0.3(6) . . . . ?
C15 C14 C13 C12 -1.1(7) . . . . ?
C20 C21 C16 P3 178.1(3) . . . . ?
C20 C21 C16 C17 -1.2(5) . . . . ?
C14 C13 C12 C11 1.0(7) . . . . ?
C11 C46 C15 C14 0.3(6) . . . . ?
C34 P2 C28 C33 -8.1(3) . . . . ?
C34 P2 C28 C29 172.3(2) . . . . ?
C34 P2 C40 C45 -60.1(2) . . . . ?
C34 P2 C40 C41 119.9(3) . . . . ?
C34 C39 C38 C37 0.0(5) . . . . ?
C34 C35 C36 C37 -0.9(5) . . . . ?
C29 C28 C33 C32 0.4(4) . . . . ?
C4 C5 C1 Rh1 61.3(2) . . . . ?
C4 C5 C1 C2 -4.9(3) . . . . ?
C4 C6 C7 C8 0.7(5) . . . . ?
C35 C36 C37 C38 -0.9(5) . . . . ?
C5 C9 C8 C7 -0.1(5) . . . . ?
C5 C4 C6 C7 0.1(5) . . . . ?
C5 C4 C3 Rh1 -60.0(2) . . . . ?
C5 C4 C3 C2 7.8(3) . . . . ?
C6 C4 C5 Rh1 -125.7(3) . . . . ?
C6 C4 C5 C9 -1.0(4) . . . . ?
C6 C4 C5 C1 178.3(3) . . . . ?
C6 C4 C3 Rh1 119.9(3) . . . . ?
C6 C4 C3 C2 -172.3(3) . . . . ?
C38 C39 C34 P2 -178.4(2) . . . . ?
C38 C39 C34 C35 -1.8(4) . . . . ?
C32 C31 C30 C29 0.8(6) . . . . ?
C8 C9 C5 Rh1 92.4(4) . . . . ?
C8 C9 C5 C4 1.0(4) . . . . ?
C8 C9 C5 C1 -178.1(3) . . . . ?
C44 C43 C42 C41 0.5(6) . . . . ?
C1 C2 C3 Rh1 63.0(2) . . . . ?
C1 C2 C3 C4 -10.8(3) . . . . ?
C41 C40 C45 C44 0.1(5) . . . . ?
C3 C4 C5 Rh1 54.29(19) . . . . ?
C3 C4 C5 C9 179.0(3) . . . . ?
C3 C4 C5 C1 -1.7(3) . . . . ?
C3 C4 C6 C7 -179.8(3) . . . . ?
C3 C2 C1 Rh1 -62.2(2) . . . . ?
C3 C2 C1 C5 9.7(3) . . . . ?
C42 C43 C44 C45 0.5(6) . . . . ?
